data_7116773
loop_
_publ_author_name
'M. Basile'
'D. K. Unruh'
'K. Gojdas'
'E. Flores'
'L. Streicher'
'T. Z. Forbes'

_publ_section_title
;
 Chemical controls on uranyl citrate speciation and the self-assembly of
 nanoscale macrocycles and sandwich complexes in aqueous solutions
;
_journal_name_full Chem.Commun.
_journal_page_first 5306
_journal_paper_doi 10.1039/C4cc08657K
_journal_volume 51
_journal_year 2015
_chemical_formula_moiety 'C12 H14 O20 U2, 2(C5 H6 N), 2(H2 O)'
_chemical_formula_sum 'C22 H30 N2 O22 U2'
_chemical_formula_weight 1150.54
_chemical_name_systematic
;
 ?
;
_space_group_IT_number 2
_symmetry_cell_setting triclinic
_symmetry_Int_Tables_number 2
_symmetry_space_group_name_Hall '-P 1'
_symmetry_space_group_name_H-M 'P -1'
_atom_sites_solution_hydrogens geom
_atom_sites_solution_primary direct
_atom_sites_solution_secondary difmap
_audit_creation_date 2014-03-28T08:12:49-00:00
_audit_creation_method 'WinGX routine CIF_UPDATE'
_audit_update_record
;
2014-10-28 deposited with the CCDC.
2014-11-21 downloaded from the CCDC.
;
_cell_angle_alpha 100.6621(23)
_cell_angle_beta 99.5051(23)
_cell_angle_gamma 91.0417(22)
_cell_formula_units_Z 1
_cell_length_a 6.7978(5)
_cell_length_b 9.8815(8)
_cell_length_c 11.7825(9)
_cell_measurement_reflns_used 9930
_cell_measurement_temperature 210(2)
_cell_measurement_theta_max 27.41
_cell_measurement_theta_min 2.48
_cell_volume 766.15(10)
_computing_cell_refinement 'APEX2 (Bruker AXS, 2006)'
_computing_data_collection 'Collect (Nonius BV, 1997-2000)'
_computing_data_reduction 'APEX2 (Bruker AXS, 2006)'
_computing_molecular_graphics 'CrystalMaker v2.7.7'
_computing_structure_refinement 'SHELXL-2013 (Sheldrick, 2013)'
_computing_structure_solution 'SHELXS-97 (Sheldrick, 2008)'
_diffrn_ambient_temperature 210(2)
_diffrn_measured_fraction_theta_full 0.999
_diffrn_measured_fraction_theta_max 0.995
_diffrn_measurement_device_type KappaCCD
_diffrn_measurement_method 'CCD phi and omega scans'
_diffrn_radiation_monochromator graphite
_diffrn_radiation_type MoK\a
_diffrn_radiation_wavelength 0.71073
_diffrn_reflns_av_R_equivalents 0.0263
_diffrn_reflns_Laue_measured_fraction_full 0.999
_diffrn_reflns_Laue_measured_fraction_max 0.995
_diffrn_reflns_limit_h_max 8
_diffrn_reflns_limit_h_min -8
_diffrn_reflns_limit_k_max 12
_diffrn_reflns_limit_k_min -12
_diffrn_reflns_limit_l_max 15
_diffrn_reflns_limit_l_min -15
_diffrn_reflns_number 19074
_diffrn_reflns_point_group_measured_fraction_full 0.999
_diffrn_reflns_point_group_measured_fraction_max 0.995
_diffrn_reflns_theta_full 25.242
_diffrn_reflns_theta_max 27.436
_diffrn_reflns_theta_min 3.042
_exptl_absorpt_coefficient_mu 10.654
_exptl_absorpt_correction_T_max 0.7455
_exptl_absorpt_correction_T_min 0.5532
_exptl_absorpt_correction_type multi-scan
_exptl_absorpt_process_details SADABS
_exptl_crystal_colour yellow
_exptl_crystal_density_diffrn 2.494
_exptl_crystal_density_method 'not measured'
_exptl_crystal_description blade
_exptl_crystal_F_000 536
_exptl_crystal_size_max 0.18
_exptl_crystal_size_mid 0.08
_exptl_crystal_size_min 0.08
_refine_diff_density_max 0.889
_refine_diff_density_min -0.959
_refine_diff_density_rms 0.092
_refine_ls_extinction_method none
_refine_ls_goodness_of_fit_ref 1.077
_refine_ls_hydrogen_treatment mixed
_refine_ls_matrix_type full
_refine_ls_number_parameters 230
_refine_ls_number_reflns 3482
_refine_ls_number_restraints 6
_refine_ls_restrained_S_all 1.081
_refine_ls_R_factor_all 0.015
_refine_ls_R_factor_gt 0.0134
_refine_ls_shift/su_max 0.001
_refine_ls_shift/su_mean 0
_refine_ls_structure_factor_coef Fsqd
_refine_ls_weighting_details 'w=1/[\s^2^(Fo^2^)+(0.0166P)^2^+0.3105P] where P=(Fo^2^+2Fc^2^)/3'
_refine_ls_weighting_scheme calc
_refine_ls_wR_factor_gt 0.0321
_refine_ls_wR_factor_ref 0.0327
_reflns_number_gt 3305
_reflns_number_total 3482
_reflns_threshold_expression 'I > 2\s(I)'
_cod_data_source_file c4cc08657k2.cif
_cod_data_source_block U2pyr
_cod_database_code 7116773
_shelx_estimated_absorpt_t_min 0.25
_shelx_estimated_absorpt_t_max 0.483
_shelxl_version_number 2013-4

loop_
_symmetry_equiv_pos_as_xyz
'x, y, z'
'-x, -y, -z'

loop_
_atom_site_label
_atom_site_type_symbol
_atom_site_fract_x
_atom_site_fract_y
_atom_site_fract_z
_atom_site_U_iso_or_equiv
_atom_site_adp_type
_atom_site_occupancy
_atom_site_calc_flag
U1 U 0.02937(2) 0.18957(2) 0.08770(2) 0.01688(3) Uani 1 d
O1 O 0.0905(2) -0.04343(16) 0.09731(13) 0.0179(3) Uani 1 d
O2 O 0.2709(3) 0.21910(19) 0.05551(16) 0.0276(4) Uani 1 d
O3 O 0.2585(3) -0.32043(18) 0.23635(15) 0.0262(4) Uani 1 d
O4 O 0.0263(3) 0.43537(17) 0.17766(16) 0.0274(4) Uani 1 d
O5 O -0.2085(3) 0.16911(18) 0.12714(16) 0.0274(4) Uani 1 d
O6 O 0.2182(3) 0.15051(18) 0.46272(15) 0.0300(4) Uani 1 d
O7 O 0.1802(3) 0.19311(18) 0.28386(15) 0.0268(4) Uani 1 d
O8 O 0.6958(3) -0.20119(19) 0.24567(17) 0.0311(4) Uani 1 d
O9 O 0.6052(3) -0.02690(18) 0.37220(16) 0.0280(4) Uani 1 d
H9B H 0.6801 -0.0626 0.4203 0.042 Uiso 1 calc
O10 O 0.1090(3) -0.30937(18) 0.05734(16) 0.0307(4) Uani 1 d
O11 O 0.6837(3) 0.5430(2) 0.08965(19) 0.0388(5) Uani 1 d
C1 C 0.1936(4) -0.2542(2) 0.1599(2) 0.0192(5) Uani 1 d
C2 C 0.4379(3) -0.0576(2) 0.1763(2) 0.0201(5) Uani 1 d
H2A H 0.4622 -0.0992 0.0979 0.024 Uiso 1 calc
H2B H 0.4549 0.0427 0.1847 0.024 Uiso 1 calc
C3 C 0.5918(4) -0.1042(2) 0.2659(2) 0.0209(5) Uani 1 d
C4 C 0.1903(4) 0.1095(2) 0.3539(2) 0.0208(5) Uani 1 d
C5 C 0.1621(4) -0.0429(2) 0.3065(2) 0.0184(5) Uani 1 d
H5A H 0.0214 -0.0701 0.3024 0.022 Uiso 1 calc
H5B H 0.241 -0.0907 0.3628 0.022 Uiso 1 calc
C6 C 0.2188(3) -0.0947(2) 0.18530(19) 0.0169(4) Uani 1 d
N1 N 0.7196(3) 0.5762(2) 0.4630(2) 0.0293(5) Uani 1 d
H1 H 0.7302 0.665 0.4879 0.035 Uiso 1 calc
C7 C 0.6383(4) 0.5275(3) 0.3513(2) 0.0306(6) Uani 1 d
H7 H 0.5929 0.5886 0.3014 0.037 Uiso 1 calc
C8 C 0.7849(4) 0.4947(3) 0.5378(2) 0.0325(6) Uani 1 d
H8 H 0.84 0.5329 0.616 0.039 Uiso 1 calc
C9 C 0.7710(5) 0.3541(3) 0.4998(3) 0.0382(7) Uani 1 d
H9A H 0.816 0.2948 0.5513 0.046 Uiso 1 calc
C10 C 0.6897(5) 0.3019(3) 0.3843(3) 0.0360(7) Uani 1 d
H10 H 0.6809 0.2061 0.3565 0.043 Uiso 1 calc
C11 C 0.6217(4) 0.3885(3) 0.3100(2) 0.0320(6) Uani 1 d
H11A H 0.5645 0.3529 0.2316 0.038 Uiso 1 calc
H4A H -0.094(3) 0.472(3) 0.149(3) 0.048 Uiso 1 d
H4B H 0.126(4) 0.503(3) 0.188(3) 0.048 Uiso 1 d
H11B H 0.675(5) 0.637(2) 0.115(3) 0.048 Uiso 1 d
H11C H 0.658(5) 0.524(3) 0.0101(16) 0.048 Uiso 1 d

loop_
_atom_site_aniso_label
_atom_site_aniso_U_11
_atom_site_aniso_U_22
_atom_site_aniso_U_33
_atom_site_aniso_U_23
_atom_site_aniso_U_13
_atom_site_aniso_U_12
U1 0.02303(6) 0.01177(5) 0.01362(5) 0.00124(3) -0.00192(3) 0.00076(3)
O1 0.0242(8) 0.0138(8) 0.0128(7) 0.0024(6) -0.0050(6) 0.0024(6)
O2 0.0277(10) 0.0263(10) 0.0282(10) 0.0066(8) 0.0016(8) -0.0030(8)
O3 0.0373(10) 0.0166(8) 0.0216(9) 0.0054(7) -0.0056(7) 0.0013(7)
O4 0.0372(11) 0.0143(8) 0.0270(10) 0.0018(7) -0.0029(8) 0.0014(7)
O5 0.0281(10) 0.0224(9) 0.0294(10) -0.0014(8) 0.0050(8) 0.0032(7)
O6 0.0513(12) 0.0195(9) 0.0147(8) -0.0001(7) -0.0038(8) 0.0064(8)
O7 0.0434(11) 0.0164(9) 0.0166(9) 0.0025(7) -0.0051(8) -0.0005(8)
O8 0.0292(10) 0.0237(10) 0.0370(11) 0.0021(8) -0.0009(8) 0.0083(8)
O9 0.0347(11) 0.0221(9) 0.0220(9) 0.0022(7) -0.0084(8) 0.0064(8)
O10 0.0516(12) 0.0143(9) 0.0196(9) 0.0020(7) -0.0114(8) 0.0001(8)
O11 0.0438(12) 0.0339(12) 0.0362(12) 0.0018(9) 0.0048(10) 0.0048(10)
C1 0.0210(12) 0.0163(11) 0.0189(11) 0.0020(9) 0.0006(9) 0.0000(9)
C2 0.0208(12) 0.0204(12) 0.0184(11) 0.0045(9) 0.0004(9) 0.0000(9)
C3 0.0208(12) 0.0167(11) 0.0235(12) 0.0038(9) -0.0008(10) -0.0031(9)
C4 0.0227(12) 0.0188(12) 0.0177(12) 0.0011(9) -0.0027(9) 0.0030(9)
C5 0.0236(12) 0.0165(11) 0.0138(11) 0.0025(9) 0.0004(9) 0.0005(9)
C6 0.0210(12) 0.0144(11) 0.0128(10) 0.0021(8) -0.0040(9) 0.0018(9)
N1 0.0346(13) 0.0167(11) 0.0332(13) -0.0056(9) 0.0079(10) 0.0026(9)
C7 0.0343(15) 0.0271(14) 0.0310(14) 0.0076(11) 0.0047(12) 0.0073(11)
C8 0.0362(16) 0.0383(16) 0.0215(13) 0.0012(11) 0.0056(11) 0.0013(12)
C9 0.0505(19) 0.0320(16) 0.0373(17) 0.0144(13) 0.0136(14) 0.0030(13)
C10 0.0490(18) 0.0173(13) 0.0424(17) -0.0002(12) 0.0166(14) -0.0023(12)
C11 0.0360(15) 0.0307(15) 0.0249(14) -0.0063(11) 0.0056(11) -0.0015(12)

loop_
_atom_type_symbol
_atom_type_description
_atom_type_scat_dispersion_real
_atom_type_scat_dispersion_imag
_atom_type_scat_source
C C 0.0033 0.0016 'International Tables Vol C Tables 4.2.6.8 and 6.1.1.4'
H H 0 0 'International Tables Vol C Tables 4.2.6.8 and 6.1.1.4'
N N 0.0061 0.0033 'International Tables Vol C Tables 4.2.6.8 and 6.1.1.4'
O O 0.0106 0.006 'International Tables Vol C Tables 4.2.6.8 and 6.1.1.4'
U U -9.6767 9.6646 'International Tables Vol C Tables 4.2.6.8 and 6.1.1.4'

loop_
_geom_angle_atom_site_label_1
_geom_angle_atom_site_label_2
_geom_angle_atom_site_label_3
_geom_angle
_geom_angle_site_symmetry_1
_geom_angle_site_symmetry_3
O5 U1 O2 176.42(7) . .
O5 U1 O10 90.43(8) . 2
O2 U1 O10 90.02(8) . 2
O5 U1 O7 89.51(8) . .
O2 U1 O7 88.28(8) . .
O10 U1 O7 149.15(6) 2 .
O5 U1 O1 90.26(7) . .
O2 U1 O1 91.89(7) . .
O10 U1 O1 135.94(6) 2 .
O7 U1 O1 74.91(6) . .
O5 U1 O1 89.00(7) . 2
O2 U1 O1 94.44(7) . 2
O10 U1 O1 66.49(6) 2 2
O7 U1 O1 144.34(6) . 2
O1 U1 O1 69.47(6) . 2
O5 U1 O4 87.09(7) . .
O2 U1 O4 89.68(8) . .
O10 U1 O4 71.59(6) 2 .
O7 U1 O4 77.60(6) . .
O1 U1 O4 152.40(6) . .
O1 U1 O4 137.86(6) 2 .
O5 U1 U1 89.55(6) . 2
O2 U1 U1 93.86(6) . 2
O10 U1 U1 101.04(4) 2 2
O7 U1 U1 109.81(4) . 2
O1 U1 U1 34.92(4) . 2
O1 U1 U1 34.55(4) 2 2
O4 U1 U1 171.85(4) . 2
C6 O1 U1 127.76(13) . .
C6 O1 U1 120.12(13) . 2
U1 O1 U1 110.53(6) . 2
U1 O4 H4A 110(2) . .
U1 O4 H4B 128(2) . .
H4A O4 H4B 108(3) . .
C4 O7 U1 135.82(16) . .
C3 O9 H9B 109.5 . .
C1 O10 U1 125.20(15) . 2
H11B O11 H11C 109(3) . .
O3 C1 O10 123.7(2) . .
O3 C1 C6 120.4(2) . .
O10 C1 C6 115.9(2) . .
C3 C2 C6 114.31(19) . .
C3 C2 H2A 108.7 . .
C6 C2 H2A 108.7 . .
C3 C2 H2B 108.7 . .
C6 C2 H2B 108.7 . .
H2A C2 H2B 107.6 . .
O8 C3 O9 122.3(2) . .
O8 C3 C2 124.8(2) . .
O9 C3 C2 112.9(2) . .
O6 C4 O7 121.6(2) . .
O6 C4 C5 118.5(2) . .
O7 C4 C5 119.8(2) . .
C4 C5 C6 116.81(19) . .
C4 C5 H5A 108.1 . .
C6 C5 H5A 108.1 . .
C4 C5 H5B 108.1 . .
C6 C5 H5B 108.1 . .
H5A C5 H5B 107.3 . .
O1 C6 C5 110.64(18) . .
O1 C6 C1 108.86(18) . .
C5 C6 C1 107.36(18) . .
O1 C6 C2 108.32(18) . .
C5 C6 C2 114.61(18) . .
C1 C6 C2 106.87(18) . .
C8 N1 C7 122.8(2) . .
C8 N1 H1 118.6 . .
C7 N1 H1 118.6 . .
N1 C7 C11 119.6(3) . .
N1 C7 H7 120.2 . .
C11 C7 H7 120.2 . .
N1 C8 C9 119.4(3) . .
N1 C8 H8 120.3 . .
C9 C8 H8 120.3 . .
C8 C9 C10 118.6(3) . .
C8 C9 H9A 120.7 . .
C10 C9 H9A 120.7 . .
C11 C10 C9 120.5(3) . .
C11 C10 H10 119.8 . .
C9 C10 H10 119.8 . .
C7 C11 C10 119.0(3) . .
C7 C11 H11A 120.5 . .
C10 C11 H11A 120.5 . .

loop_
_geom_bond_atom_site_label_1
_geom_bond_atom_site_label_2
_geom_bond_distance
_geom_bond_site_symmetry_2
U1 O5 1.7727(18) .
U1 O2 1.7762(18) .
U1 O10 2.3377(17) 2
U1 O7 2.3623(17) .
U1 O1 2.3669(15) .
U1 O1 2.3889(15) 2
U1 O4 2.4658(17) .
O1 C6 1.416(3) .
O1 U1 2.3889(15) 2
O3 C1 1.237(3) .
O4 H4A 0.937(17) .
O4 H4B 0.920(18) .
O6 C4 1.253(3) .
O7 C4 1.266(3) .
O8 C3 1.212(3) .
O9 C3 1.330(3) .
O9 H9B 0.83 .
O10 C1 1.267(3) .
O11 H11B 0.926(18) .
O11 H11C 0.907(17) .
C1 C6 1.549(3) .
C2 C3 1.501(3) .
C2 C6 1.553(3) .
C2 H2A 0.98 .
C2 H2B 0.98 .
C4 C5 1.503(3) .
C5 C6 1.539(3) .
C5 H5A 0.98 .
C5 H5B 0.98 .
N1 C8 1.329(4) .
N1 C7 1.336(4) .
N1 H1 0.87 .
C7 C11 1.366(4) .
C7 H7 0.94 .
C8 C9 1.375(4) .
C8 H8 0.94 .
C9 C10 1.380(4) .
C9 H9A 0.94 .
C10 C11 1.368(4) .
C10 H10 0.94 .
C11 H11A 0.94 .
